data_8101139
loop_
_publ_author_name
'Zheng, Chong'
'Mattausch, Hansj\"urgen'
'Simon, Arndt'

_publ_section_title
;
Refinement of the crystal structure of lanthanum digallide, LaGa~2~
;
_journal_issue 4
_journal_name_full 'Zeitschrift f\"ur Kristallographie - New Crystal Structures'
_journal_page_first 497
_journal_page_last 497
_journal_volume 216
_journal_year 2001
_chemical_formula_sum 'Ga2 La'
_chemical_formula_weight 278.35
_space_group_IT_number 191
_symmetry_cell_setting hexagonal
_symmetry_space_group_name_Hall '-P 6 2'
_symmetry_space_group_name_H-M 'P 6/m m m'
_cell_angle_alpha 90.00
_cell_angle_beta 90.00
_cell_angle_gamma 120.00
_cell_formula_units_Z 1
_cell_length_a 4.3092(6)
_cell_length_b 4.3092(6)
_cell_length_c 4.4251(9)
_cell_measurement_temperature 293(2)
_cell_volume 71.16(2)
_diffrn_ambient_temperature 293(2)
_exptl_crystal_density_diffrn 6.495
_cod_database_code 8101139

loop_
_symmetry_equiv_pos_as_xyz
'x, y, z'
'-x, -y, z'
'-y, x-y, z'
'-x+y, -x, z'
'x-y, x, z'
'y, -x+y, z'
'x-y, -y, -z'
'-x, -x+y, -z'
'y, x, -z'
'-y, -x, -z'
'x, x-y, -z'
'-x+y, y, -z'
'-x, -y, -z'
'x, y, -z'
'y, -x+y, -z'
'x-y, x, -z'
'-x+y, -x, -z'
'-y, x-y, -z'
'-x+y, y, z'
'x, x-y, z'
'-y, -x, z'
'y, x, z'
'-x, -x+y, z'
'x-y, -y, z'

loop_
_atom_site_label
_atom_site_type_symbol
_atom_site_fract_x
_atom_site_fract_y
_atom_site_fract_z
_atom_site_U_iso_or_equiv
_atom_site_adp_type
_atom_site_occupancy
_atom_site_symmetry_multiplicity
_atom_site_Wyckoff_symbol
_atom_site_calc_flag
_atom_site_refinement_flags
_atom_site_disorder_assembly
_atom_site_disorder_group
La La 0.0000 0.0000 0.0000 0.0060(2) Uani 1 1 a d S . .
Ga Ga 0.6667 0.3333 0.5000 0.0095(2) Uani 1 2 d d S . .

loop_
_atom_site_aniso_label
_atom_site_aniso_U_11
_atom_site_aniso_U_22
_atom_site_aniso_U_33
_atom_site_aniso_U_23
_atom_site_aniso_U_13
_atom_site_aniso_U_12
La 0.0056(2) 0.0056(2) 0.0069(3) 0.000 0.000 0.00280(12)
Ga 0.0051(3) 0.0051(3) 0.0184(5) 0.000 0.000 0.00254(14)

loop_
_geom_bond_atom_site_label_1
_geom_bond_atom_site_label_2
_geom_bond_distance
_geom_bond_site_symmetry_2
_geom_bond_publ_flag
La Ga 3.3294(4) 13_666 ?
La Ga 3.3294(4) 13 ?
La Ga 3.3294(4) 1_444 ?
La Ga 3.3294(4) 13_556 ?
La Ga 3.3294(4) 1_554 ?
La Ga 3.3294(4) 1_445 ?
La Ga 3.3294(4) 13_665 ?
La Ga 3.3294(4) . ?
La Ga 3.3294(4) 13_655 ?
La Ga 3.3294(4) 1_454 ?
La Ga 3.3294(4) 1_455 ?
La Ga 3.3294(4) 13_656 ?
Ga Ga 2.4879(3) 13_666 ?
Ga Ga 2.4879(3) 13_766 ?
Ga Ga 2.4879(3) 13_656 ?
Ga La 3.3294(4) 1_666 ?
Ga La 3.3294(4) 1_655 ?
Ga La 3.3294(4) 1_656 ?
Ga La 3.3294(4) 1_665 ?
Ga La 3.3294(4) 1_556 ?
